data_7216146
loop_
_publ_author_name
'Rosokha, Sergiy V.'
'Stern, Charlotte L.'
'Swartz, Alan'
'Stewart, Rory'

_publ_section_title
;
 Halogen bonding of electrophilic bromocarbons with pseudohalide anions.
;
_journal_issue 25
_journal_name_full 'Physical chemistry chemical physics : PCCP'
_journal_page_first 12968
_journal_page_last 12979
_journal_paper_doi 10.1039/c4cp00976b
_journal_volume 16
_journal_year 2014
_chemical_formula_moiety 'C Br4, 2(C N S), 2(C12 H28 N)'
_chemical_formula_sum 'C27 H56 Br4 N4 S2'
_chemical_formula_weight 820.52
_chemical_name_systematic
;
 ? 
;
_space_group_crystal_system monoclinic
_space_group_IT_number 14
_space_group_name_Hall '-P 2yn'
_space_group_name_H-M_alt 'P 1 21/n 1'
_symmetry_space_group_name_Hall '-P 2yn'
_symmetry_space_group_name_H-M 'P 1 21/n 1'
_atom_sites_solution_hydrogens geom
_atom_sites_solution_primary direct
_atom_sites_solution_secondary difmap
_audit_creation_date 2012-04-25
_audit_creation_method
;
  Olex2 1.1
  (compiled Nov  1 2011 20:42:30, GUI svn.r3906)
;
_cell_angle_alpha 90.00
_cell_angle_beta 91.767(3)
_cell_angle_gamma 90.00
_cell_formula_units_Z 4
_cell_length_a 7.8335(5)
_cell_length_b 36.215(2)
_cell_length_c 12.8318(8)
_cell_measurement_reflns_used 8127
_cell_measurement_temperature 100(2)
_cell_measurement_theta_max 24.70
_cell_measurement_theta_min 2.83
_cell_volume 3638.5(4)
_computing_cell_refinement 'SAINT V7.23A (Bruker, 2005)'
_computing_data_collection 'APEX2 V2.1-4 (Bruker, 2007)'
_computing_data_reduction 'Bruker SAINT'
_computing_molecular_graphics
;
O. V. Dolomanov, L. J. Bourhis, R. J. Gildea, J. A. K. Howard and H. Puschmann,
OLEX2: a complete structure solution, refinement and analysis program.
J. Appl. Cryst. (2009). 42, 339-341.
;
_computing_publication_material
;
O. V. Dolomanov, L. J. Bourhis, R. J. Gildea, J. A. K. Howard and H. Puschmann,
OLEX2: a complete structure solution, refinement and analysis program.
J. Appl. Cryst. (2009). 42, 339-341.
;
_computing_structure_refinement
;
XL, G.M. Sheldrick, Acta Cryst.
(2008). A64, 112-122
;
_computing_structure_solution 'SHELXS-97 (Sheldrick, 2008)'
_diffrn_ambient_temperature 99.95
_diffrn_detector_area_resol_mean 8
_diffrn_measured_fraction_theta_full 0.993
_diffrn_measured_fraction_theta_max 0.993
_diffrn_measurement_device_type 'Bruker Kappa APEX CCD area detector'
_diffrn_measurement_method '\w and \f scans'
_diffrn_radiation_monochromator graphite
_diffrn_radiation_type MoK\a
_diffrn_radiation_wavelength 0.71073
_diffrn_reflns_av_R_equivalents 0.1852
_diffrn_reflns_av_unetI/netI 0.1212
_diffrn_reflns_limit_h_max 11
_diffrn_reflns_limit_h_min -11
_diffrn_reflns_limit_k_max 51
_diffrn_reflns_limit_k_min -51
_diffrn_reflns_limit_l_max 18
_diffrn_reflns_limit_l_min -18
_diffrn_reflns_number 103018
_diffrn_reflns_theta_full 30.23
_diffrn_reflns_theta_max 30.23
_diffrn_reflns_theta_min 1.12
_diffrn_source 'sealed tube'
_diffrn_source_current 30.0
_diffrn_source_power 1.5
_diffrn_source_voltage 50.0
_exptl_absorpt_coefficient_mu 4.561
_exptl_absorpt_correction_T_max 0.7460
_exptl_absorpt_correction_T_min 0.6048
_exptl_absorpt_correction_type multi-scan
_exptl_absorpt_process_details
;
SADABS-2008/1 (Bruker,2008) was used for absorption correction.
R(int) was 0.0944 before and 0.0725 after correction.
The Ratio of minimum to maximum transmission is 0.8107.
The \l/2 correction factor is 0.0015.
;
_exptl_crystal_colour colourless
_exptl_crystal_colour_primary colourless
_exptl_crystal_density_diffrn 1.498
_exptl_crystal_description needle
_exptl_crystal_F_000 1672
_exptl_crystal_size_max 0.601
_exptl_crystal_size_mid 0.08
_exptl_crystal_size_min 0.054
_refine_diff_density_max 1.269
_refine_diff_density_min -1.055
_refine_diff_density_rms 0.129
_refine_ls_extinction_method none
_refine_ls_goodness_of_fit_ref 0.834
_refine_ls_hydrogen_treatment constr
_refine_ls_matrix_type full
_refine_ls_number_parameters 414
_refine_ls_number_reflns 10754
_refine_ls_number_restraints 152
_refine_ls_restrained_S_all 0.829
_refine_ls_R_factor_all 0.0974
_refine_ls_R_factor_gt 0.0398
_refine_ls_shift/su_max 0.002
_refine_ls_shift/su_mean 0.000
_refine_ls_structure_factor_coef Fsqd
_refine_ls_weighting_details 'calc w=1/[\s^2^(Fo^2^)+(0.0400P)^2^+0.0000P] where P=(Fo^2^+2Fc^2^)/3'
_refine_ls_weighting_scheme calc
_refine_ls_wR_factor_gt 0.0766
_refine_ls_wR_factor_ref 0.1002
_reflns_number_gt 5853
_reflns_number_total 10754
_reflns_threshold_expression >2sigma(I)
_cod_data_source_file c4cp00976b2.cif
_cod_data_source_block n1779
_cod_depositor_comments 'Adding full bibliography for 7216144--7216148.cif.'
_cod_original_cell_volume 3638.6(4)
_cod_database_code 7216146

loop_
_space_group_symop_id
_space_group_symop_operation_xyz
1 'x, y, z'
2 '-x+1/2, y+1/2, -z+1/2'
3 '-x, -y, -z'
4 'x-1/2, -y-1/2, z-1/2'

loop_
_atom_site_label
_atom_site_type_symbol
_atom_site_fract_x
_atom_site_fract_y
_atom_site_fract_z
_atom_site_U_iso_or_equiv
_atom_site_adp_type
_atom_site_occupancy
_atom_site_symmetry_multiplicity
_atom_site_calc_flag
_atom_site_refinement_flags
_atom_site_disorder_assembly
_atom_site_disorder_group
Br1 Br 0.58741(5) 0.574777(11) 0.33678(3) 0.02341(10) Uani 1 1 d . . .
Br2 Br 0.78047(5) 0.647813(10) 0.40866(3) 0.02404(10) Uani 1 1 d . . .
Br3 Br 0.81459(5) 0.574516(11) 0.54371(3) 0.02487(10) Uani 1 1 d . . .
Br4 Br 0.98770(5) 0.578831(11) 0.32344(3) 0.02395(10) Uani 1 1 d . . .
C1 C 0.7939(5) 0.59441(10) 0.4042(3) 0.0215(9) Uani 1 1 d . . .
S1 S 0.71486(14) 0.45868(3) 0.80979(8) 0.0245(2) Uani 1 1 d . . .
N1 N 0.7914(4) 0.53072(9) 0.7422(3) 0.0259(8) Uani 1 1 d . . .
C2 C 0.7596(5) 0.50078(11) 0.7689(3) 0.0199(8) Uani 1 1 d . . .
S2 S 0.93555(17) 0.79012(3) 0.39420(9) 0.0382(3) Uani 1 1 d . . .
N2 N 0.7300(5) 0.72699(10) 0.3932(3) 0.0340(9) Uani 1 1 d . . .
C3 C 0.8155(5) 0.75279(11) 0.3938(3) 0.0239(9) Uani 1 1 d . . .
N3 N 0.2787(4) 0.56283(8) 0.8005(2) 0.0172(7) Uani 1 1 d . . .
C4 C 0.2248(5) 0.55251(10) 0.6899(3) 0.0186(8) Uani 1 1 d . . .
H4A H 0.1982 0.5755 0.6510 0.022 Uiso 1 1 calc R . .
H4B H 0.1179 0.5380 0.6924 0.022 Uiso 1 1 calc R . .
C5 C 0.3533(5) 0.53049(10) 0.6285(3) 0.0218(9) Uani 1 1 d . . .
H5A H 0.4622 0.5443 0.6250 0.026 Uiso 1 1 calc R . .
H5B H 0.3766 0.5065 0.6630 0.026 Uiso 1 1 calc R . .
C6 C 0.2781(5) 0.52432(12) 0.5196(3) 0.0280(10) Uani 1 1 d . . .
H6A H 0.3540 0.5083 0.4806 0.042 Uiso 1 1 calc R . .
H6B H 0.2658 0.5481 0.4837 0.042 Uiso 1 1 calc R . .
H6C H 0.1658 0.5126 0.5241 0.042 Uiso 1 1 calc R . .
C7 C 0.1316(5) 0.58525(10) 0.8413(3) 0.0195(8) Uani 1 1 d . . .
H7A H 0.1162 0.6073 0.7965 0.023 Uiso 1 1 calc R . .
H7B H 0.0262 0.5703 0.8336 0.023 Uiso 1 1 calc R . .
C8 C 0.1492(5) 0.59794(12) 0.9532(3) 0.0273(10) Uani 1 1 d . . .
H8A H 0.2562 0.6122 0.9634 0.033 Uiso 1 1 calc R . .
H8B H 0.1550 0.5762 1.0001 0.033 Uiso 1 1 calc R . .
C9 C -0.0036(6) 0.62201(11) 0.9800(3) 0.0286(10) Uani 1 1 d . . .
H9A H 0.0038 0.6457 0.9435 0.043 Uiso 1 1 calc R . .
H9B H -0.0030 0.6263 1.0554 0.043 Uiso 1 1 calc R . .
H9C H -0.1096 0.6094 0.9583 0.043 Uiso 1 1 calc R . .
C10 C 0.4434(5) 0.58489(10) 0.8029(3) 0.0218(9) Uani 1 1 d . . .
H10A H 0.4692 0.5924 0.8759 0.026 Uiso 1 1 calc R . .
H10B H 0.5368 0.5684 0.7814 0.026 Uiso 1 1 calc R . .
C11 C 0.4460(5) 0.61909(11) 0.7355(3) 0.0285(10) Uani 1 1 d . . .
H11A H 0.3550 0.6363 0.7563 0.034 Uiso 1 1 calc R . .
H11B H 0.4248 0.6123 0.6615 0.034 Uiso 1 1 calc R . .
C12 C 0.6192(5) 0.63760(11) 0.7487(3) 0.0312(10) Uani 1 1 d . . .
H12A H 0.6247 0.6588 0.7015 0.047 Uiso 1 1 calc R . .
H12B H 0.7091 0.6199 0.7323 0.047 Uiso 1 1 calc R . .
H12C H 0.6355 0.6460 0.8209 0.047 Uiso 1 1 calc R . .
C13 C 0.3152(5) 0.52896(10) 0.8667(3) 0.0189(8) Uani 1 1 d . . .
H13A H 0.3490 0.5372 0.9380 0.023 Uiso 1 1 calc R . .
H13B H 0.4141 0.5159 0.8378 0.023 Uiso 1 1 calc R . .
C14 C 0.1677(5) 0.50155(10) 0.8746(3) 0.0227(9) Uani 1 1 d . . .
H14A H 0.0693 0.5136 0.9073 0.027 Uiso 1 1 calc R . .
H14B H 0.1308 0.4930 0.8042 0.027 Uiso 1 1 calc R . .
C15 C 0.2285(6) 0.46876(11) 0.9407(3) 0.0280(10) Uani 1 1 d . . .
H15A H 0.3306 0.4580 0.9104 0.042 Uiso 1 1 calc R . .
H15B H 0.1380 0.4501 0.9421 0.042 Uiso 1 1 calc R . .
H15C H 0.2559 0.4771 1.0119 0.042 Uiso 1 1 calc R . .
N4 N 0.2881(4) 0.70872(8) 0.2221(2) 0.0206(7) Uani 1 1 d . . .
C16 C 0.4392(8) 0.68990(16) 0.1856(5) 0.0221(14) Uani 0.674(7) 1 d PU A 1
H16A H 0.5292 0.6907 0.2414 0.026 Uiso 0.674(7) 1 calc PR A 1
H16B H 0.4822 0.7035 0.1248 0.026 Uiso 0.674(7) 1 calc PR A 1
C17 C 0.4096(9) 0.65006(17) 0.1545(5) 0.0272(14) Uani 0.674(7) 1 d PU A 1
H17A H 0.3093 0.6486 0.1058 0.033 Uiso 0.674(7) 1 calc PR A 1
H17B H 0.3840 0.6354 0.2173 0.033 Uiso 0.674(7) 1 calc PR A 1
C18 C 0.5684(6) 0.63303(12) 0.1012(3) 0.0345(11) Uani 1 1 d . . .
H18A H 0.6508 0.6244 0.1549 0.052 Uiso 0.674(7) 1 calc PR A 1
H18B H 0.6219 0.6518 0.0580 0.052 Uiso 0.674(7) 1 calc PR A 1
H18C H 0.5318 0.6122 0.0573 0.052 Uiso 0.674(7) 1 calc PR A 1
H18D H 0.5967 0.6119 0.1463 0.052 Uiso 0.326(7) 1 calc PR A 2
H18E H 0.6661 0.6388 0.0582 0.052 Uiso 0.326(7) 1 calc PR A 2
H18F H 0.4693 0.6269 0.0560 0.052 Uiso 0.326(7) 1 calc PR A 2
C19 C 0.2071(8) 0.69016(16) 0.3160(4) 0.0213(14) Uani 0.666(7) 1 d PU A 1
H19A H 0.1199 0.7070 0.3439 0.026 Uiso 0.666(7) 1 calc PR A 1
H19B H 0.1480 0.6674 0.2920 0.026 Uiso 0.666(7) 1 calc PR A 1
C20 C 0.3337(9) 0.68020(19) 0.4036(5) 0.0299(15) Uani 0.666(7) 1 d PU A 1
H20A H 0.4180 0.6624 0.3770 0.036 Uiso 0.666(7) 1 calc PR A 1
H20B H 0.3963 0.7027 0.4260 0.036 Uiso 0.666(7) 1 calc PR A 1
C21 C 0.2512(7) 0.66389(17) 0.4943(4) 0.0648(19) Uani 1 1 d . . .
H21A H 0.3057 0.6734 0.5585 0.097 Uiso 0.666(7) 1 calc PR A 1
H21B H 0.2633 0.6370 0.4923 0.097 Uiso 0.666(7) 1 calc PR A 1
H21C H 0.1298 0.6704 0.4924 0.097 Uiso 0.666(7) 1 calc PR A 1
H21D H 0.3416 0.6490 0.5278 0.097 Uiso 0.334(7) 1 calc PR A 2
H21E H 0.1396 0.6549 0.5154 0.097 Uiso 0.334(7) 1 calc PR A 2
H21F H 0.2650 0.6897 0.5155 0.097 Uiso 0.334(7) 1 calc PR A 2
C22 C 0.3416(8) 0.74815(15) 0.2604(5) 0.0216(14) Uani 0.676(7) 1 d PU A 1
H22A H 0.2448 0.7591 0.2974 0.026 Uiso 0.676(7) 1 calc PR A 1
H22B H 0.4381 0.7456 0.3116 0.026 Uiso 0.676(7) 1 calc PR A 1
C23 C 0.3942(8) 0.77492(16) 0.1758(5) 0.0247(14) Uani 0.676(7) 1 d PU A 1
H23A H 0.4706 0.7622 0.1274 0.030 Uiso 0.676(7) 1 calc PR A 1
H23B H 0.2915 0.7832 0.1354 0.030 Uiso 0.676(7) 1 calc PR A 1
C24 C 0.4816(6) 0.80678(11) 0.2204(4) 0.0365(11) Uani 1 1 d . . .
H24A H 0.4807 0.8053 0.2966 0.055 Uiso 0.676(7) 1 calc PR A 1
H24B H 0.4232 0.8294 0.1970 0.055 Uiso 0.676(7) 1 calc PR A 1
H24C H 0.5999 0.8072 0.1976 0.055 Uiso 0.676(7) 1 calc PR A 1
H24D H 0.5248 0.8177 0.2859 0.055 Uiso 0.324(7) 1 calc PR A 2
H24E H 0.4190 0.8255 0.1796 0.055 Uiso 0.324(7) 1 calc PR A 2
H24F H 0.5776 0.7977 0.1805 0.055 Uiso 0.324(7) 1 calc PR A 2
C25 C 0.1520(8) 0.71266(17) 0.1367(5) 0.0213(14) Uani 0.666(7) 1 d PU A 1
H25A H 0.1202 0.6875 0.1131 0.026 Uiso 0.666(7) 1 calc PR A 1
H25B H 0.2049 0.7252 0.0772 0.026 Uiso 0.666(7) 1 calc PR A 1
C26 C -0.0121(8) 0.73311(17) 0.1592(5) 0.0263(15) Uani 0.666(7) 1 d PU A 1
H26A H -0.0665 0.7216 0.2197 0.032 Uiso 0.666(7) 1 calc PR A 1
H26B H 0.0151 0.7590 0.1776 0.032 Uiso 0.666(7) 1 calc PR A 1
C27 C -0.1316(6) 0.73255(14) 0.0700(4) 0.0494(14) Uani 1 1 d . . .
H27A H -0.2487 0.7316 0.0945 0.074 Uiso 0.666(7) 1 calc PR A 1
H27B H -0.1098 0.7107 0.0271 0.074 Uiso 0.666(7) 1 calc PR A 1
H27C H -0.1166 0.7549 0.0282 0.074 Uiso 0.666(7) 1 calc PR A 1
H27D H -0.1930 0.7343 0.1352 0.074 Uiso 0.334(7) 1 calc PR A 2
H27E H -0.1752 0.7115 0.0293 0.074 Uiso 0.334(7) 1 calc PR A 2
H27F H -0.1487 0.7553 0.0296 0.074 Uiso 0.334(7) 1 calc PR A 2
C25A C 0.1086(17) 0.7138(3) 0.1980(11) 0.023(2) Uani 0.334(7) 1 d PU A 2
H25C H 0.0641 0.7311 0.2503 0.027 Uiso 0.334(7) 1 calc PR A 2
H25D H 0.0518 0.6897 0.2091 0.027 Uiso 0.334(7) 1 calc PR A 2
C26A C 0.0508(17) 0.7274(3) 0.0936(10) 0.025(2) Uani 0.334(7) 1 d PU A 2
H26C H 0.1077 0.7514 0.0822 0.030 Uiso 0.334(7) 1 calc PR A 2
H26D H 0.0948 0.7100 0.0412 0.030 Uiso 0.334(7) 1 calc PR A 2
C19A C 0.3276(17) 0.6977(3) 0.3324(9) 0.021(2) Uani 0.334(7) 1 d PU A 2
H19C H 0.2800 0.7168 0.3784 0.025 Uiso 0.334(7) 1 calc PR A 2
H19D H 0.4533 0.6981 0.3434 0.025 Uiso 0.334(7) 1 calc PR A 2
C20A C 0.2638(17) 0.6607(4) 0.3677(10) 0.026(2) Uani 0.334(7) 1 d PU A 2
H20C H 0.3442 0.6409 0.3488 0.031 Uiso 0.334(7) 1 calc PR A 2
H20D H 0.1504 0.6553 0.3351 0.031 Uiso 0.334(7) 1 calc PR A 2
C16A C 0.3483(16) 0.6747(3) 0.1475(9) 0.018(2) Uani 0.326(7) 1 d PU A 2
H16C H 0.2740 0.6532 0.1607 0.022 Uiso 0.326(7) 1 calc PR A 2
H16D H 0.3276 0.6821 0.0740 0.022 Uiso 0.326(7) 1 calc PR A 2
C17A C 0.5316(17) 0.6623(3) 0.1601(9) 0.022(2) Uani 0.326(7) 1 d PU A 2
H17C H 0.6072 0.6830 0.1416 0.026 Uiso 0.326(7) 1 calc PR A 2
H17D H 0.5557 0.6561 0.2343 0.026 Uiso 0.326(7) 1 calc PR A 2
C23A C 0.3625(17) 0.7748(3) 0.2439(11) 0.022(2) Uani 0.324(7) 1 d PU A 2
H23C H 0.3672 0.7701 0.3199 0.026 Uiso 0.324(7) 1 calc PR A 2
H23D H 0.2440 0.7822 0.2242 0.026 Uiso 0.324(7) 1 calc PR A 2
C22A C 0.4041(15) 0.7396(3) 0.1881(9) 0.018(2) Uani 0.324(7) 1 d PU A 2
H22C H 0.5246 0.7328 0.2036 0.021 Uiso 0.324(7) 1 calc PR A 2
H22D H 0.3898 0.7433 0.1119 0.021 Uiso 0.324(7) 1 calc PR A 2

loop_
_atom_site_aniso_label
_atom_site_aniso_U_11
_atom_site_aniso_U_22
_atom_site_aniso_U_33
_atom_site_aniso_U_23
_atom_site_aniso_U_13
_atom_site_aniso_U_12
Br1 0.0225(2) 0.01901(19) 0.0284(2) 0.00104(17) -0.00417(16) -0.00023(17)
Br2 0.0218(2) 0.01848(19) 0.0316(2) -0.00157(17) -0.00205(17) 0.00047(16)
Br3 0.0252(2) 0.0277(2) 0.0217(2) 0.00145(17) -0.00118(16) 0.00478(18)
Br4 0.0226(2) 0.0254(2) 0.0239(2) -0.00092(17) 0.00080(16) 0.00386(17)
C1 0.018(2) 0.024(2) 0.023(2) 0.0011(16) -0.0010(17) -0.0006(17)
S1 0.0247(6) 0.0247(5) 0.0242(5) 0.0006(4) 0.0004(4) -0.0017(4)
N1 0.024(2) 0.028(2) 0.0253(19) 0.0014(15) -0.0019(15) 0.0019(16)
C2 0.015(2) 0.027(2) 0.018(2) -0.0038(16) -0.0019(16) 0.0040(17)
S2 0.0410(8) 0.0352(7) 0.0389(7) -0.0043(5) 0.0090(6) -0.0162(5)
N2 0.036(2) 0.026(2) 0.040(2) -0.0023(17) 0.0042(18) -0.0023(17)
C3 0.023(2) 0.027(2) 0.022(2) -0.0004(17) 0.0016(18) 0.0020(18)
N3 0.0179(18) 0.0144(15) 0.0190(16) 0.0007(12) -0.0033(13) 0.0006(13)
C4 0.022(2) 0.0163(18) 0.0169(19) 0.0027(15) -0.0033(16) 0.0015(16)
C5 0.024(2) 0.021(2) 0.020(2) 0.0018(16) -0.0017(17) 0.0027(17)
C6 0.023(2) 0.034(2) 0.026(2) -0.0075(18) -0.0044(18) 0.0049(19)
C7 0.018(2) 0.0184(19) 0.022(2) -0.0018(15) 0.0000(16) 0.0034(15)
C8 0.026(3) 0.032(2) 0.024(2) -0.0039(18) 0.0018(18) 0.0050(19)
C9 0.030(3) 0.027(2) 0.028(2) -0.0046(18) 0.0037(19) 0.0040(19)
C10 0.019(2) 0.021(2) 0.026(2) -0.0016(16) -0.0029(17) -0.0003(16)
C11 0.029(3) 0.018(2) 0.038(3) 0.0037(18) -0.001(2) -0.0051(18)
C12 0.029(3) 0.022(2) 0.043(3) -0.0042(19) 0.005(2) -0.0026(19)
C13 0.020(2) 0.0158(18) 0.021(2) 0.0024(15) -0.0035(16) 0.0038(16)
C14 0.024(2) 0.020(2) 0.024(2) -0.0016(16) -0.0010(17) 0.0007(17)
C15 0.036(3) 0.021(2) 0.027(2) 0.0043(17) 0.0015(19) -0.0009(18)
N4 0.023(2) 0.0206(17) 0.0185(17) 0.0006(13) -0.0011(14) -0.0029(14)
C16 0.018(3) 0.025(3) 0.024(3) -0.001(2) 0.003(2) 0.004(2)
C17 0.025(3) 0.023(3) 0.034(3) -0.004(3) 0.002(3) 0.005(3)
C18 0.031(3) 0.035(3) 0.038(3) 0.007(2) 0.004(2) 0.009(2)
C19 0.018(3) 0.025(3) 0.020(3) 0.004(2) 0.003(2) 0.001(2)
C20 0.025(3) 0.033(3) 0.031(3) 0.006(3) 0.000(3) 0.002(3)
C21 0.059(4) 0.093(5) 0.041(3) 0.041(3) -0.020(3) -0.036(3)
C22 0.025(3) 0.016(3) 0.023(3) -0.003(2) -0.004(2) 0.002(2)
C23 0.027(3) 0.021(3) 0.026(3) -0.004(2) 0.007(3) 0.004(2)
C24 0.030(3) 0.024(2) 0.056(3) 0.003(2) 0.002(2) 0.002(2)
C25 0.019(3) 0.025(3) 0.020(3) -0.004(3) -0.001(3) 0.003(2)
C26 0.021(3) 0.029(3) 0.029(3) -0.004(3) -0.003(3) 0.003(3)
C27 0.035(3) 0.048(3) 0.065(4) -0.004(3) -0.015(3) 0.009(2)
C25A 0.025(5) 0.021(4) 0.022(5) -0.004(4) 0.000(4) 0.002(4)
C26A 0.026(5) 0.024(5) 0.024(5) -0.001(4) 0.001(4) 0.002(4)
C19A 0.020(5) 0.022(4) 0.020(4) 0.001(4) -0.001(4) 0.003(4)
C20A 0.022(5) 0.028(5) 0.026(5) 0.005(4) -0.001(4) 0.001(4)
C16A 0.022(5) 0.012(4) 0.021(4) -0.008(4) 0.005(4) 0.003(4)
C17A 0.018(5) 0.020(4) 0.027(5) -0.008(4) 0.003(4) 0.005(4)
C23A 0.022(5) 0.018(4) 0.026(5) -0.007(4) 0.004(4) 0.001(4)
C22A 0.018(5) 0.015(4) 0.020(4) -0.001(4) 0.006(4) -0.001(4)

loop_
_atom_type_symbol
_atom_type_description
_atom_type_scat_dispersion_real
_atom_type_scat_dispersion_imag
_atom_type_scat_source
C C 0.0033 0.0016 'International Tables Vol C Tables 4.2.6.8 and 6.1.1.4'
H H 0.0000 0.0000 'International Tables Vol C Tables 4.2.6.8 and 6.1.1.4'
Br Br -0.2901 2.4595 'International Tables Vol C Tables 4.2.6.8 and 6.1.1.4'
N N 0.0061 0.0033 'International Tables Vol C Tables 4.2.6.8 and 6.1.1.4'
S S 0.1246 0.1234 'International Tables Vol C Tables 4.2.6.8 and 6.1.1.4'

loop_
_geom_angle_atom_site_label_1
_geom_angle_atom_site_label_2
_geom_angle_atom_site_label_3
_geom_angle
Br1 C1 Br4 107.95(18)
Br2 C1 Br1 109.42(19)
Br2 C1 Br4 110.41(19)
Br3 C1 Br1 108.70(19)
Br3 C1 Br2 110.38(19)
Br3 C1 Br4 109.92(19)
N1 C2 S1 178.6(4)
N2 C3 S2 179.2(4)
C4 N3 C7 105.2(3)
C4 N3 C10 111.2(3)
C7 N3 C10 111.5(3)
C13 N3 C4 111.6(3)
C13 N3 C7 111.9(3)
C13 N3 C10 105.6(3)
N3 C4 H4A 108.2
N3 C4 H4B 108.2
N3 C4 C5 116.4(3)
H4A C4 H4B 107.3
C5 C4 H4A 108.2
C5 C4 H4B 108.2
C4 C5 H5A 110.1
C4 C5 H5B 110.1
H5A C5 H5B 108.4
C6 C5 C4 108.0(3)
C6 C5 H5A 110.1
C6 C5 H5B 110.1
C5 C6 H6A 109.5
C5 C6 H6B 109.5
C5 C6 H6C 109.5
H6A C6 H6B 109.5
H6A C6 H6C 109.5
H6B C6 H6C 109.5
N3 C7 H7A 108.2
N3 C7 H7B 108.2
H7A C7 H7B 107.4
C8 C7 N3 116.3(3)
C8 C7 H7A 108.2
C8 C7 H7B 108.2
C7 C8 H8A 109.7
C7 C8 H8B 109.7
C7 C8 C9 109.8(3)
H8A C8 H8B 108.2
C9 C8 H8A 109.7
C9 C8 H8B 109.7
C8 C9 H9A 109.5
C8 C9 H9B 109.5
C8 C9 H9C 109.5
H9A C9 H9B 109.5
H9A C9 H9C 109.5
H9B C9 H9C 109.5
N3 C10 H10A 108.2
N3 C10 H10B 108.2
H10A C10 H10B 107.3
C11 C10 N3 116.5(3)
C11 C10 H10A 108.2
C11 C10 H10B 108.2
C10 C11 H11A 109.9
C10 C11 H11B 109.9
C10 C11 C12 109.0(3)
H11A C11 H11B 108.3
C12 C11 H11A 109.9
C12 C11 H11B 109.9
C11 C12 H12A 109.5
C11 C12 H12B 109.5
C11 C12 H12C 109.5
H12A C12 H12B 109.5
H12A C12 H12C 109.5
H12B C12 H12C 109.5
N3 C13 H13A 108.4
N3 C13 H13B 108.4
N3 C13 C14 115.7(3)
H13A C13 H13B 107.4
C14 C13 H13A 108.4
C14 C13 H13B 108.4
C13 C14 H14A 110.0
C13 C14 H14B 110.0
H14A C14 H14B 108.4
C15 C14 C13 108.6(3)
C15 C14 H14A 110.0
C15 C14 H14B 110.0
C14 C15 H15A 109.5
C14 C15 H15B 109.5
C14 C15 H15C 109.5
H15A C15 H15B 109.5
H15A C15 H15C 109.5
H15B C15 H15C 109.5
C16 N4 C19 114.0(4)
C16 N4 C22 108.4(4)
C16 N4 C25 111.9(4)
C16 N4 C19A 91.9(6)
C16 N4 C16A 37.7(5)
C16 N4 C22A 75.6(5)
C19 N4 C22 105.4(4)
C19 N4 C16A 105.2(5)
C22 N4 C16A 142.3(6)
C25 N4 C19 108.1(4)
C25 N4 C22 108.6(4)
C25 N4 C16A 81.8(5)
C25 N4 C22A 97.9(6)
C25A N4 C16 142.0(6)
C25A N4 C19 78.5(6)
C25A N4 C22 101.7(6)
C25A N4 C25 34.0(5)
C25A N4 C19A 114.2(8)
C25A N4 C16A 105.5(7)
C25A N4 C22A 115.8(7)
C19A N4 C19 38.5(5)
C19A N4 C22 84.2(5)
C19A N4 C25 146.4(6)
C19A N4 C16A 107.3(7)
C19A N4 C22A 111.2(7)
C22A N4 C19 144.7(5)
C22A N4 C22 42.1(5)
C22A N4 C16A 101.6(6)
N4 C16 H16A 108.7
N4 C16 H16B 108.7
N4 C16 C17 114.3(5)
H16A C16 H16B 107.6
C17 C16 H16A 108.7
C17 C16 H16B 108.7
C16 C17 H17A 109.2
C16 C17 H17B 109.2
C16 C17 C18 112.0(5)
H17A C17 H17B 107.9
C18 C17 H17A 109.2
C18 C17 H17B 109.2
C17 C18 H18A 109.5
C17 C18 H18B 109.5
C17 C18 H18C 109.5
C17 C18 H18D 102.6
C17 C18 H18E 143.8
C17 C18 H18F 73.9
H18A C18 H18B 109.5
H18A C18 H18C 109.5
H18A C18 H18D 37.4
H18A C18 H18E 87.4
H18A C18 H18F 146.8
H18B C18 H18C 109.5
H18B C18 H18D 141.5
H18B C18 H18E 34.6
H18B C18 H18F 99.7
H18C C18 H18D 78.1
H18C C18 H18E 93.5
H18C C18 H18F 43.4
H18D C18 H18E 109.5
H18D C18 H18F 109.5
H18E C18 H18F 109.5
C17A C18 C17 41.7(6)
C17A C18 H18A 90.2
C17A C18 H18B 82.7
C17A C18 H18C 150.6
C17A C18 H18D 109.5
C17A C18 H18E 109.5
C17A C18 H18F 109.5
N4 C19 H19A 108.7
N4 C19 H19B 108.7
H19A C19 H19B 107.6
C20 C19 N4 114.2(5)
C20 C19 H19A 108.7
C20 C19 H19B 108.7
C19 C20 H20A 109.0
C19 C20 H20B 109.0
H20A C20 H20B 107.8
C21 C20 C19 112.8(6)
C21 C20 H20A 109.0
C21 C20 H20B 109.0
C20 C21 H21A 109.5
C20 C21 H21B 109.5
C20 C21 H21C 109.5
C20 C21 H21D 103.9
C20 C21 H21E 140.3
C20 C21 H21F 77.8
C20 C21 C20A 36.9(5)
H21A C21 H21B 109.5
H21A C21 H21C 109.5
H21A C21 H21D 62.3
H21A C21 H21E 104.7
H21A C21 H21F 52.2
H21B C21 H21C 109.5
H21B C21 H21D 52.6
H21B C21 H21E 76.3
H21B C21 H21F 161.4
H21C C21 H21D 146.2
H21C C21 H21E 38.1
H21C C21 H21F 82.8
H21D C21 H21E 109.5
H21D C21 H21F 109.5
H21E C21 H21F 109.5
C20A C21 H21A 145.4
C20A C21 H21B 84.0
C20A C21 H21C 94.6
C20A C21 H21D 109.5
C20A C21 H21E 109.5
C20A C21 H21F 109.5
N4 C22 H22A 108.4
N4 C22 H22B 108.4
H22A C22 H22B 107.4
C23 C22 N4 115.7(5)
C23 C22 H22A 108.4
C23 C22 H22B 108.4
C22 C23 H23A 109.4
C22 C23 H23B 109.4
H23A C23 H23B 108.0
C24 C23 C22 111.1(5)
C24 C23 H23A 109.4
C24 C23 H23B 109.4
C23 C24 H24A 109.5
C23 C24 H24B 109.5
C23 C24 H24C 109.5
C23 C24 H24D 143.6
C23 C24 H24E 96.8
C23 C24 H24F 83.5
C23 C24 C23A 35.8(5)
H24A C24 H24B 109.5
H24A C24 H24C 109.5
H24A C24 H24D 34.7
H24A C24 H24E 123.5
H24A C24 H24F 122.2
H24B C24 H24C 109.5
H24B C24 H24D 94.2
H24B C24 H24E 15.5
H24B C24 H24F 118.6
H24C C24 H24D 86.8
H24C C24 H24E 107.0
H24C C24 H24F 26.0
H24D C24 H24E 109.5
H24D C24 H24F 109.5
H24E C24 H24F 109.5
C23A C24 H24A 74.8
C23A C24 H24B 114.3
C23A C24 H24C 131.4
C23A C24 H24D 109.5
C23A C24 H24E 109.5
C23A C24 H24F 109.5
N4 C25 H25A 107.5
N4 C25 H25B 107.5
N4 C25 C26 119.4(5)
H25A C25 H25B 107.0
C26 C25 H25A 107.5
C26 C25 H25B 107.5
C25 C26 H26A 109.3
C25 C26 H26B 109.3
H26A C26 H26B 107.9
C27 C26 C25 111.8(5)
C27 C26 H26A 109.3
C27 C26 H26B 109.3
C26 C27 H27A 109.5
C26 C27 H27B 109.5
C26 C27 H27C 109.5
C26 C27 H27D 69.4
C26 C27 H27E 129.4
C26 C27 H27F 118.5
C26 C27 C26A 40.5(5)
H27A C27 H27B 109.5
H27A C27 H27C 109.5
H27A C27 H27D 40.4
H27A C27 H27E 80.2
H27A C27 H27F 94.8
H27B C27 H27C 109.5
H27B C27 H27D 129.0
H27B C27 H27E 30.4
H27B C27 H27F 113.9
H27C C27 H27D 118.9
H27C C27 H27E 113.4
H27C C27 H27F 14.8
H27D C27 H27E 109.5
H27D C27 H27F 109.5
H27E C27 H27F 109.5
C26A C27 H27A 147.9
C26A C27 H27B 80.1
C26A C27 H27C 94.9
C26A C27 H27D 109.5
C26A C27 H27E 109.5
C26A C27 H27F 109.5
N4 C25A H25C 107.3
N4 C25A H25D 107.3
N4 C25A C26A 120.2(12)
H25C C25A H25D 106.9
C26A C25A H25C 107.3
C26A C25A H25D 107.3
C27 C26A C25A 119.8(11)
C27 C26A H26C 107.4
C27 C26A H26D 107.4
C25A C26A H26C 107.4
C25A C26A H26D 107.4
H26C C26A H26D 106.9
N4 C19A H19C 107.9
N4 C19A H19D 107.9
N4 C19A C20A 117.5(10)
H19C C19A H19D 107.2
C20A C19A H19C 107.9
C20A C19A H19D 107.9
C21 C20A H20C 110.6
C21 C20A H20D 110.6
C19A C20A C21 105.5(9)
C19A C20A H20C 110.6
C19A C20A H20D 110.6
H20C C20A H20D 108.8
N4 C16A H16C 108.1
N4 C16A H16D 108.1
H16C C16A H16D 107.3
C17A C16A N4 116.8(9)
C17A C16A H16C 108.1
C17A C16A H16D 108.1
C18 C17A C16A 113.3(10)
C18 C17A H17C 108.9
C18 C17A H17D 108.9
C16A C17A H17C 108.9
C16A C17A H17D 108.9
H17C C17A H17D 107.7
C24 C23A H23C 108.7
C24 C23A H23D 108.7
H23C C23A H23D 107.6
C22A C23A C24 114.0(10)
C22A C23A H23C 108.7
C22A C23A H23D 108.7
N4 C22A H22C 109.6
N4 C22A H22D 109.6
C23A C22A N4 110.4(9)
C23A C22A H22C 109.6
C23A C22A H22D 109.6
H22C C22A H22D 108.1

loop_
_geom_bond_atom_site_label_1
_geom_bond_atom_site_label_2
_geom_bond_distance
Br1 C1 1.946(4)
Br2 C1 1.938(4)
Br3 C1 1.932(4)
Br4 C1 1.948(4)
S1 C2 1.653(4)
N1 C2 1.167(5)
S2 C3 1.647(4)
N2 C3 1.150(5)
N3 C4 1.515(4)
N3 C7 1.516(5)
N3 C10 1.517(5)
N3 C13 1.514(4)
C4 H4A 0.9900
C4 H4B 0.9900
C4 C5 1.523(5)
C5 H5A 0.9900
C5 H5B 0.9900
C5 C6 1.516(5)
C6 H6A 0.9800
C6 H6B 0.9800
C6 H6C 0.9800
C7 H7A 0.9900
C7 H7B 0.9900
C7 C8 1.510(5)
C8 H8A 0.9900
C8 H8B 0.9900
C8 C9 1.529(5)
C9 H9A 0.9800
C9 H9B 0.9800
C9 H9C 0.9800
C10 H10A 0.9900
C10 H10B 0.9900
C10 C11 1.511(5)
C11 H11A 0.9900
C11 H11B 0.9900
C11 C12 1.518(6)
C12 H12A 0.9800
C12 H12B 0.9800
C12 H12C 0.9800
C13 H13A 0.9900
C13 H13B 0.9900
C13 C14 1.529(5)
C14 H14A 0.9900
C14 H14B 0.9900
C14 C15 1.526(5)
C15 H15A 0.9800
C15 H15B 0.9800
C15 H15C 0.9800
N4 C16 1.456(6)
N4 C19 1.534(6)
N4 C22 1.563(6)
N4 C25 1.511(7)
N4 C25A 1.442(13)
N4 C19A 1.494(12)
N4 C16A 1.639(11)
N4 C22A 1.514(11)
C16 H16A 0.9900
C16 H16B 0.9900
C16 C17 1.513(9)
C17 H17A 0.9900
C17 H17B 0.9900
C17 C18 1.564(7)
C18 H18A 0.9800
C18 H18B 0.9800
C18 H18C 0.9800
C18 H18D 0.9800
C18 H18E 0.9800
C18 H18F 0.9800
C18 C17A 1.339(11)
C19 H19A 0.9900
C19 H19B 0.9900
C19 C20 1.519(9)
C20 H20A 0.9900
C20 H20B 0.9900
C20 C21 1.472(8)
C21 H21A 0.9800
C21 H21B 0.9800
C21 H21C 0.9800
C21 H21D 0.9800
C21 H21E 0.9800
C21 H21F 0.9800
C21 C20A 1.635(13)
C22 H22A 0.9900
C22 H22B 0.9900
C22 C23 1.522(9)
C23 H23A 0.9900
C23 H23B 0.9900
C23 C24 1.450(7)
C24 H24A 0.9800
C24 H24B 0.9800
C24 H24C 0.9800
C24 H24D 0.9800
C24 H24E 0.9800
C24 H24F 0.9800
C24 C23A 1.522(13)
C25 H25A 0.9900
C25 H25B 0.9900
C25 C26 1.519(9)
C26 H26A 0.9900
C26 H26B 0.9900
C26 C27 1.456(7)
C27 H27A 0.9800
C27 H27B 0.9800
C27 H27C 0.9800
C27 H27D 0.9800
C27 H27E 0.9800
C27 H27F 0.9800
C27 C26A 1.463(13)
C25A H25C 0.9900
C25A H25D 0.9900
C25A C26A 1.485(18)
C26A H26C 0.9900
C26A H26D 0.9900
C19A H19C 0.9900
C19A H19D 0.9900
C19A C20A 1.504(18)
C20A H20C 0.9900
C20A H20D 0.9900
C16A H16C 0.9900
C16A H16D 0.9900
C16A C17A 1.508(18)
C17A H17C 0.9900
C17A H17D 0.9900
C23A H23C 0.9900
C23A H23D 0.9900
C23A C22A 1.504(16)
C22A H22C 0.9900
C22A H22D 0.9900

loop_
_geom_torsion_atom_site_label_1
_geom_torsion_atom_site_label_2
_geom_torsion_atom_site_label_3
_geom_torsion_atom_site_label_4
_geom_torsion
N3 C4 C5 C6 -177.9(3)
N3 C7 C8 C9 176.6(3)
N3 C10 C11 C12 179.5(3)
N3 C13 C14 C15 178.1(3)
C4 N3 C7 C8 177.6(3)
C4 N3 C10 C11 54.3(4)
C4 N3 C13 C14 -57.8(4)
C7 N3 C4 C5 178.2(3)
C7 N3 C10 C11 -62.8(4)
C7 N3 C13 C14 59.8(4)
C10 N3 C4 C5 57.4(4)
C10 N3 C7 C8 -61.8(4)
C10 N3 C13 C14 -178.7(3)
C13 N3 C4 C5 -60.2(4)
C13 N3 C7 C8 56.3(4)
C13 N3 C10 C11 175.5(3)
N4 C16 C17 C18 171.8(4)
N4 C19 C20 C21 177.6(5)
N4 C22 C23 C24 -165.4(4)
N4 C25 C26 C27 -177.1(5)
N4 C25A C26A C27 -179.8(8)
N4 C19A C20A C21 -156.3(8)
N4 C16A C17A C18 176.2(8)
C16 N4 C19 C20 47.9(6)
C16 N4 C22 C23 68.8(6)
C16 N4 C25 C26 -177.4(5)
C16 N4 C25A C26A -55.3(15)
C16 N4 C19A C20A -86.5(10)
C16 N4 C16A C17A 14.3(7)
C16 N4 C22A C23A -155.7(10)
C16 C17 C18 C17A 16.6(9)
C17 C18 C17A C16A -27.5(7)
C19 N4 C16 C17 57.9(6)
C19 N4 C22 C23 -168.7(5)
C19 N4 C25 C26 56.2(6)
C19 N4 C25A C26A -169.8(11)
C19 N4 C19A C20A 41.3(9)
C19 N4 C16A C17A -95.5(10)
C19 N4 C22A C23A -44.2(15)
C19 C20 C21 C20A 50.7(9)
C20 C21 C20A C19A -21.4(7)
C22 N4 C16 C17 175.0(5)
C22 N4 C19 C20 -70.9(6)
C22 N4 C25 C26 -57.8(6)
C22 N4 C25A C26A 86.6(11)
C22 N4 C19A C20A 165.2(11)
C22 N4 C16A C17A 48.0(14)
C22 N4 C22A C23A -15.4(7)
C22 C23 C24 C23A -19.5(9)
C23 C24 C23A C22A 37.1(8)
C24 C23A C22A N4 175.8(8)
C25 N4 C16 C17 -65.3(6)
C25 N4 C19 C20 173.1(5)
C25 N4 C22 C23 -53.0(6)
C25 N4 C25A C26A -19.3(8)
C25 N4 C19A C20A 50.0(16)
C25 N4 C16A C17A 157.9(10)
C25 N4 C22A C23A 93.6(9)
C25 C26 C27 C26A -19.8(8)
C26 C27 C26A C25A 28.1(8)
C25A N4 C16 C17 -44.5(11)
C25A N4 C19 C20 -170.0(7)
C25A N4 C22 C23 -87.6(7)
C25A N4 C25 C26 25.6(9)
C25A N4 C19A C20A 65.0(12)
C25A N4 C16A C17A -177.4(10)
C25A N4 C22A C23A 63.1(12)
C19A N4 C16 C17 90.5(7)
C19A N4 C19 C20 -11.9(8)
C19A N4 C22 C23 158.9(7)
C19A N4 C25 C26 50.5(12)
C19A N4 C25A C26A 175.5(10)
C19A N4 C16A C17A -55.4(12)
C19A N4 C22A C23A -69.3(11)
C16A N4 C16 C17 -25.9(8)
C16A N4 C19 C20 86.9(7)
C16A N4 C22 C23 47.9(10)
C16A N4 C25 C26 159.6(7)
C16A N4 C25A C26A -67.0(12)
C16A N4 C19A C20A -51.5(12)
C16A N4 C22A C23A 176.8(9)
C22A N4 C16 C17 -158.2(7)
C22A N4 C19 C20 -51.3(11)
C22A N4 C22 C23 28.1(8)
C22A N4 C25 C26 -99.8(7)
C22A N4 C25A C26A 44.5(13)
C22A N4 C19A C20A -161.8(10)
C22A N4 C16A C17A 61.4(11)
